data_7202554
loop_
_publ_author_name
'Christer B. Aaker\"oy'
'Izhar Hussain'
'Safiyyah Forbes'
'John Desper'

_publ_section_title
;
 Exploring the hydrogen-bond preference of N?H moieties in co-crystals
 assembled via O?H(acid)?N(py) intermolecular interactions
;
_journal_issue 1
_journal_name_full CrystEngComm
_journal_page_first 46
_journal_paper_doi 10.1039/b614984g
_journal_volume 9
_journal_year 2007
_chemical_formula_moiety
;
(C8 H10 N2 O)2 (C4 H4 O4)
;
_chemical_formula_sum 'C20 H24 N4 O6'
_chemical_formula_weight 416.43
_chemical_name_common '(N-((4-pyridyl)methyl)acetamide)2, fumaric acid'
_chemical_name_systematic
;
{N-[(4-pyridyl)methyl]acetamide}2, fumaric acid
;
_space_group_IT_number 2
_symmetry_cell_setting triclinic
_symmetry_space_group_name_Hall '-P 1'
_symmetry_space_group_name_H-M 'P -1'
_atom_sites_solution_hydrogens geom
_atom_sites_solution_primary direct
_atom_sites_solution_secondary difmap
_audit_creation_method SHELXL-97
_cell_angle_alpha 77.032(10)
_cell_angle_beta 89.414(12)
_cell_angle_gamma 82.324(12)
_cell_formula_units_Z 1
_cell_length_a 4.9718(10)
_cell_length_b 7.0047(11)
_cell_length_c 15.101(2)
_cell_measurement_reflns_used 737
_cell_measurement_temperature 173(2)
_cell_measurement_theta_max 23.25
_cell_measurement_theta_min 3.00
_cell_volume 507.80(15)
_computing_cell_refinement 'Bruker XSCANS'
_computing_data_collection 'Bruker XSCANS'
_computing_data_reduction 'Bruker SHELXTL'
_computing_molecular_graphics 'Bruker SHELXTL'
_computing_publication_material 'Bruker SHELXTL'
_computing_structure_refinement 'SHELXL-97 (Sheldrick, 1997)'
_computing_structure_solution 'SHELXS-97 (Sheldrick, 1990)'
_diffrn_ambient_temperature 173(2)
_diffrn_measured_fraction_theta_full 0.913
_diffrn_measured_fraction_theta_max 0.827
_diffrn_measurement_device_type 'CCD area detector'
_diffrn_measurement_method 'phi and omega scans'
_diffrn_radiation_monochromator graphite
_diffrn_radiation_source 'fine-focus sealed tube'
_diffrn_radiation_type MoK\a
_diffrn_radiation_wavelength 0.71073
_diffrn_reflns_av_R_equivalents 0.1207
_diffrn_reflns_av_sigmaI/netI 0.1470
_diffrn_reflns_limit_h_max 6
_diffrn_reflns_limit_h_min -6
_diffrn_reflns_limit_k_max 8
_diffrn_reflns_limit_k_min -8
_diffrn_reflns_limit_l_max 19
_diffrn_reflns_limit_l_min -20
_diffrn_reflns_number 3376
_diffrn_reflns_theta_full 25.00
_diffrn_reflns_theta_max 28.23
_diffrn_reflns_theta_min 1.38
_exptl_absorpt_coefficient_mu 0.102
_exptl_absorpt_correction_type none
_exptl_crystal_colour colorless
_exptl_crystal_density_diffrn 1.362
_exptl_crystal_density_method 'not measured'
_exptl_crystal_description plate
_exptl_crystal_F_000 220
_exptl_crystal_size_max 0.40
_exptl_crystal_size_mid 0.20
_exptl_crystal_size_min 0.10
_refine_diff_density_max 0.378
_refine_diff_density_min -0.444
_refine_diff_density_rms 0.113
_refine_ls_extinction_method none
_refine_ls_goodness_of_fit_ref 0.941
_refine_ls_hydrogen_treatment constr
_refine_ls_matrix_type full
_refine_ls_number_parameters 136
_refine_ls_number_reflns 2078
_refine_ls_number_restraints 0
_refine_ls_restrained_S_all 0.941
_refine_ls_R_factor_all 0.1513
_refine_ls_R_factor_gt 0.0883
_refine_ls_shift/su_max 0.000
_refine_ls_shift/su_mean 0.000
_refine_ls_structure_factor_coef Fsqd
_refine_ls_weighting_details 'calc w=1/[\s^2^(Fo^2^)+(0.1800P)^2^+0.0000P] where P=(Fo^2^+2Fc^2^)/3'
_refine_ls_weighting_scheme calc
_refine_ls_wR_factor_gt 0.2423
_refine_ls_wR_factor_ref 0.2920
_reflns_number_gt 1054
_reflns_number_total 2078
_reflns_threshold_expression >2sigma(I)
_cod_data_source_file b614984g.txt
_cod_data_source_block 2
_cod_depositor_comments
;
The following automatic conversions were performed:
'_symmetry_cell_setting' value 'Triclinic' changed to 'triclinic'
according to '/home/saulius/struct/CIF-dictionaries/cif_core.dic'
dictionary named 'cif_core.dic' version 2.4.1 from 2010-06-29.

Automatic conversion script
Id: cif_fix_enum 1527 2010-12-29 10:47:43Z saulius 
;
_cod_original_sg_symbol_H-M P-1
_cod_database_code 7202554

loop_
_symmetry_equiv_pos_as_xyz
'x, y, z'
'-x, -y, -z'

loop_
_atom_site_label
_atom_site_type_symbol
_atom_site_fract_x
_atom_site_fract_y
_atom_site_fract_z
_atom_site_U_iso_or_equiv
_atom_site_adp_type
_atom_site_occupancy
_atom_site_symmetry_multiplicity
_atom_site_calc_flag
_atom_site_refinement_flags
_atom_site_disorder_assembly
_atom_site_disorder_group
N11 N 0.2387(7) 0.3449(5) 0.1645(3) 0.0372(10) Uani 1 1 d . . .
C12 C 0.4103(9) 0.2674(6) 0.2333(3) 0.0361(11) Uani 1 1 d . . .
H12 H 0.5381 0.3462 0.2474 0.043 Uiso 1 1 calc R . .
C13 C 0.4146(9) 0.0787(7) 0.2859(3) 0.0404(12) Uani 1 1 d . . .
H13 H 0.5406 0.0302 0.3353 0.048 Uiso 1 1 calc R . .
C14 C 0.2321(8) -0.0387(6) 0.2656(3) 0.0304(10) Uani 1 1 d . . .
C15 C 0.0512(9) 0.0427(7) 0.1951(3) 0.0376(11) Uani 1 1 d . . .
H15 H -0.0804 -0.0324 0.1803 0.045 Uiso 1 1 calc R . .
C16 C 0.0590(9) 0.2316(6) 0.1459(3) 0.0385(11) Uani 1 1 d . . .
H16 H -0.0672 0.2843 0.0969 0.046 Uiso 1 1 calc R . .
C17 C 0.2363(10) -0.2482(7) 0.3187(3) 0.0400(12) Uani 1 1 d . . .
H17A H 0.0611 -0.2933 0.3084 0.048 Uiso 1 1 calc R . .
H17B H 0.3814 -0.3335 0.2950 0.048 Uiso 1 1 calc R . .
N17 N 0.2803(6) -0.2737(5) 0.4145(2) 0.0303(9) Uani 1 1 d . . .
H17 H 0.4483 -0.2953 0.4359 0.036 Uiso 1 1 calc R . .
C21 C 0.0761(8) -0.2659(6) 0.4729(3) 0.0279(9) Uani 1 1 d . . .
O21 O -0.1616(6) -0.2436(5) 0.4480(2) 0.0408(9) Uani 1 1 d . . .
C22 C 0.1566(10) -0.2844(7) 0.5695(3) 0.0416(12) Uani 1 1 d . . .
H22A H 0.3525 -0.2814 0.5738 0.062 Uiso 1 1 calc R . .
H22B H 0.1114 -0.4096 0.6063 0.062 Uiso 1 1 calc R . .
H22C H 0.0589 -0.1742 0.5919 0.062 Uiso 1 1 calc R . .
C31 C 0.5224(9) 0.7487(7) 0.0867(3) 0.0343(10) Uani 1 1 d . . .
O31 O 0.2988(6) 0.6918(5) 0.0637(2) 0.0436(9) Uani 1 1 d . . .
H31 H 0.2856 0.5779 0.0947 0.052 Uiso 1 1 calc R . .
O32 O 0.6658(6) 0.6638(5) 0.1516(2) 0.0428(9) Uani 1 1 d . . .
C32 C 0.5868(9) 0.9351(6) 0.0282(3) 0.0358(11) Uani 1 1 d . . .
H32 H 0.7671 0.9643 0.0312 0.043 Uiso 1 1 calc R . .

loop_
_atom_site_aniso_label
_atom_site_aniso_U_11
_atom_site_aniso_U_22
_atom_site_aniso_U_33
_atom_site_aniso_U_23
_atom_site_aniso_U_13
_atom_site_aniso_U_12
N11 0.040(2) 0.032(2) 0.038(2) -0.0006(16) -0.0023(16) -0.0111(17)
C12 0.038(2) 0.030(2) 0.040(3) -0.005(2) -0.0018(19) -0.011(2)
C13 0.045(3) 0.035(3) 0.039(3) 0.002(2) -0.008(2) -0.014(2)
C14 0.037(2) 0.028(2) 0.028(2) -0.0054(18) 0.0053(17) -0.0092(19)
C15 0.040(2) 0.037(3) 0.035(2) -0.001(2) 0.0001(19) -0.014(2)
C16 0.041(3) 0.030(2) 0.040(3) 0.003(2) -0.006(2) -0.008(2)
C17 0.052(3) 0.032(3) 0.035(3) -0.002(2) 0.007(2) -0.013(2)
N17 0.0239(18) 0.0263(19) 0.038(2) -0.0003(15) 0.0005(14) -0.0034(15)
C21 0.023(2) 0.021(2) 0.038(2) -0.0015(17) 0.0008(17) -0.0043(16)
O21 0.0247(16) 0.0393(19) 0.055(2) -0.0020(16) -0.0034(14) -0.0050(14)
C22 0.049(3) 0.035(3) 0.040(3) -0.003(2) 0.000(2) -0.009(2)
C31 0.035(2) 0.033(2) 0.033(2) -0.0020(19) 0.0045(18) -0.0077(19)
O31 0.049(2) 0.0342(18) 0.0417(19) 0.0111(14) -0.0097(15) -0.0188(15)
O32 0.0453(19) 0.0360(18) 0.0413(19) 0.0077(15) -0.0075(15) -0.0122(15)
C32 0.042(3) 0.031(2) 0.034(2) -0.0012(19) 0.0004(17) -0.014(2)

loop_
_atom_type_symbol
_atom_type_description
_atom_type_scat_dispersion_real
_atom_type_scat_dispersion_imag
_atom_type_scat_source
C C 0.0033 0.0016 'International Tables Vol C Tables 4.2.6.8 and 6.1.1.4'
H H 0.0000 0.0000 'International Tables Vol C Tables 4.2.6.8 and 6.1.1.4'
N N 0.0061 0.0033 'International Tables Vol C Tables 4.2.6.8 and 6.1.1.4'
O O 0.0106 0.0060 'International Tables Vol C Tables 4.2.6.8 and 6.1.1.4'

loop_
_geom_angle_atom_site_label_1
_geom_angle_atom_site_label_2
_geom_angle_atom_site_label_3
_geom_angle
_geom_angle_site_symmetry_1
_geom_angle_site_symmetry_3
_geom_angle_publ_flag
C12 N11 C16 117.3(4) . . ?
N11 C12 C13 123.8(4) . . ?
N11 C12 H12 118.1 . . ?
C13 C12 H12 118.1 . . ?
C12 C13 C14 118.8(4) . . ?
C12 C13 H13 120.6 . . ?
C14 C13 H13 120.6 . . ?
C15 C14 C13 117.5(4) . . ?
C15 C14 C17 121.8(4) . . ?
C13 C14 C17 120.7(4) . . ?
C14 C15 C16 120.4(4) . . ?
C14 C15 H15 119.8 . . ?
C16 C15 H15 119.8 . . ?
N11 C16 C15 122.3(4) . . ?
N11 C16 H16 118.8 . . ?
C15 C16 H16 118.8 . . ?
N17 C17 C14 114.0(4) . . ?
N17 C17 H17A 108.8 . . ?
C14 C17 H17A 108.8 . . ?
N17 C17 H17B 108.8 . . ?
C14 C17 H17B 108.8 . . ?
H17A C17 H17B 107.6 . . ?
C21 N17 C17 122.7(3) . . ?
C21 N17 H17 118.6 . . ?
C17 N17 H17 118.6 . . ?
O21 C21 N17 121.8(4) . . ?
O21 C21 C22 122.2(4) . . ?
N17 C21 C22 115.9(3) . . ?
C21 C22 H22A 109.5 . . ?
C21 C22 H22B 109.5 . . ?
H22A C22 H22B 109.5 . . ?
C21 C22 H22C 109.5 . . ?
H22A C22 H22C 109.5 . . ?
H22B C22 H22C 109.5 . . ?
O32 C31 O31 124.8(4) . . ?
O32 C31 C32 120.8(4) . . ?
O31 C31 C32 114.4(4) . . ?
C31 O31 H31 109.5 . . ?
C32 C32 C31 125.2(5) 2_675 . ?
C32 C32 H32 117.4 2_675 . ?
C31 C32 H32 117.4 . . ?

loop_
_geom_bond_atom_site_label_1
_geom_bond_atom_site_label_2
_geom_bond_distance
_geom_bond_site_symmetry_2
_geom_bond_publ_flag
N11 C12 1.321(6) . ?
N11 C16 1.342(5) . ?
C12 C13 1.378(6) . ?
C12 H12 0.9500 . ?
C13 C14 1.383(5) . ?
C13 H13 0.9500 . ?
C14 C15 1.369(6) . ?
C14 C17 1.504(6) . ?
C15 C16 1.370(6) . ?
C15 H15 0.9500 . ?
C16 H16 0.9500 . ?
C17 N17 1.434(6) . ?
C17 H17A 0.9900 . ?
C17 H17B 0.9900 . ?
N17 C21 1.342(5) . ?
N17 H17 0.8800 . ?
C21 O21 1.223(4) . ?
C21 C22 1.489(6) . ?
C22 H22A 0.9800 . ?
C22 H22B 0.9800 . ?
C22 H22C 0.9800 . ?
C31 O32 1.209(5) . ?
C31 O31 1.305(5) . ?
C31 C32 1.475(6) . ?
O31 H31 0.8400 . ?
C32 C32 1.324(9) 2_675 ?
C32 H32 0.9500 . ?

loop_
_geom_hbond_atom_site_label_D
_geom_hbond_atom_site_label_H
_geom_hbond_atom_site_label_A
_geom_hbond_distance_DH
_geom_hbond_distance_HA
_geom_hbond_distance_DA
_geom_hbond_angle_DHA
_geom_hbond_site_symmetry_A
O31 H31 N11 0.84 1.78 2.614(5) 176.0 .
N17 H17 O21 0.88 2.04 2.869(4) 157.2 1_655

loop_
_geom_torsion_atom_site_label_1
_geom_torsion_atom_site_label_2
_geom_torsion_atom_site_label_3
_geom_torsion_atom_site_label_4
_geom_torsion
_geom_torsion_site_symmetry_1
_geom_torsion_site_symmetry_2
_geom_torsion_site_symmetry_3
_geom_torsion_site_symmetry_4
_geom_torsion_publ_flag
C16 N11 C12 C13 0.3(7) . . . . ?
N11 C12 C13 C14 0.8(8) . . . . ?
C12 C13 C14 C15 -1.8(7) . . . . ?
C12 C13 C14 C17 177.6(4) . . . . ?
C13 C14 C15 C16 1.8(7) . . . . ?
C17 C14 C15 C16 -177.6(4) . . . . ?
C12 N11 C16 C15 -0.3(7) . . . . ?
C14 C15 C16 N11 -0.7(8) . . . . ?
C15 C14 C17 N17 -140.0(4) . . . . ?
C13 C14 C17 N17 40.7(6) . . . . ?
C14 C17 N17 C21 92.7(5) . . . . ?
C17 N17 C21 O21 2.7(6) . . . . ?
C17 N17 C21 C22 -176.8(4) . . . . ?
O32 C31 C32 C32 -161.1(6) . . . 2_675 ?
O31 C31 C32 C32 16.6(9) . . . 2_675 ?
